data_4331334
loop_
_publ_author_name
'Ming-Yan Chung'
'Chi-Shen Lee'

_publ_contact_author_address
;Department of Applied Chemistry, National Chiao Tung University, 
1001 University Rd., Hsinchu 30010, Taiwan.
;
_publ_contact_author_email chishen@mail.nctu.edu.tw
_publ_contact_author_fax 886-3-5723764
_publ_contact_author_name 'Chi-Shen Lee'
_publ_contact_author_phone 886-3-5712121
_publ_section_title
;
 Multinary Selenides with Unusual Coordination Environment of Bismuth
;
_journal_name_full 'Inorganic Chemistry'
_journal_page_first 13328
_journal_page_last 13333
_journal_paper_doi 10.1021/ic302027b
_journal_volume 51
_journal_year 2012
_chemical_formula_sum 'Bi2 Se8 Sn Sr3'
_chemical_formula_weight 1431.19
_chemical_name_common 'Sr3 Sn Bi2 Se8'
_chemical_name_systematic
; 
 ? 
;
_space_group_IT_number 62
_symmetry_cell_setting orthorhombic
_symmetry_space_group_name_Hall '-P 2ac 2n'
_symmetry_space_group_name_H-M 'P n m a'
_atom_sites_solution_hydrogens none
_atom_sites_solution_primary direct
_atom_sites_solution_secondary difmap
_audit_creation_method SHELXL-97
_cell_angle_alpha 90.00
_cell_angle_beta 90.00
_cell_angle_gamma 90.00
_cell_formula_units_Z 4
_cell_length_a 12.9745(7)
_cell_length_b 4.2352(2)
_cell_length_c 29.0919(15)
_cell_measurement_temperature 273(2)
_cell_volume 1598.59(14)
_computing_cell_refinement 'SAINT V7.60A (Bruker AXS)'
_computing_data_collection APEX2
_computing_data_reduction 'SAINT V7.60A (Bruker AXS)'
_computing_structure_refinement 'SHELXL-97 (Sheldrick, 2008)'
_computing_structure_solution 'SHELXS-97 (Sheldrick, 2008)'
_diffrn_ambient_temperature 273(2)
_diffrn_measured_fraction_theta_full 0.999
_diffrn_measured_fraction_theta_max 0.999
_diffrn_measurement_device_type CCD
_diffrn_measurement_method 'profile data from \q/2\q scans'
_diffrn_radiation_monochromator graphite
_diffrn_radiation_source 'fine-focus sealed tube'
_diffrn_radiation_type MoK\a
_diffrn_radiation_wavelength 0.71073
_diffrn_reflns_av_R_equivalents 0.0431
_diffrn_reflns_av_sigmaI/netI 0.0237
_diffrn_reflns_limit_h_max 15
_diffrn_reflns_limit_h_min -15
_diffrn_reflns_limit_k_max 5
_diffrn_reflns_limit_k_min -5
_diffrn_reflns_limit_l_max 34
_diffrn_reflns_limit_l_min -33
_diffrn_reflns_number 14245
_diffrn_reflns_theta_full 25.09
_diffrn_reflns_theta_max 25.09
_diffrn_reflns_theta_min 1.72
_exptl_absorpt_coefficient_mu 51.593
_exptl_absorpt_correction_T_max 0.127
_exptl_absorpt_correction_T_min 0.097
_exptl_absorpt_correction_type multi-scan
_exptl_crystal_colour black
_exptl_crystal_density_diffrn 5.947
_exptl_crystal_description rod
_exptl_crystal_F_000 2408
_exptl_crystal_size_max 0.12
_exptl_crystal_size_mid 0.08
_exptl_crystal_size_min 0.04
_refine_diff_density_max 3.860
_refine_diff_density_min -4.336
_refine_diff_density_rms 1.122
_refine_ls_extinction_method none
_refine_ls_goodness_of_fit_ref 1.092
_refine_ls_hydrogen_treatment none
_refine_ls_matrix_type full
_refine_ls_number_parameters 89
_refine_ls_number_reflns 1627
_refine_ls_number_restraints 0
_refine_ls_restrained_S_all 1.092
_refine_ls_R_factor_all 0.0373
_refine_ls_R_factor_gt 0.0354
_refine_ls_shift/su_max 0.001
_refine_ls_shift/su_mean 0.000
_refine_ls_structure_factor_coef Fsqd
_refine_ls_weighting_details 'calc w=1/[\s^2^(Fo^2^)+(0.0566P)^2^+29.5619P] where P=(Fo^2^+2Fc^2^)/3'
_refine_ls_weighting_scheme calc
_refine_ls_wR_factor_gt 0.0908
_refine_ls_wR_factor_ref 0.0920
_reflns_number_gt 1531
_reflns_number_total 1627
_reflns_threshold_expression >2sigma(I)
_cod_data_source_file ic302027b_si_002_4.cif
_cod_data_source_block my630-62
_cod_database_code 4331334

loop_
_symmetry_equiv_pos_as_xyz
'x, y, z'
'-x+1/2, -y, z+1/2'
'-x, y+1/2, -z'
'x+1/2, -y+1/2, -z+1/2'
'-x, -y, -z'
'x-1/2, y, -z-1/2'
'x, -y-1/2, z'
'-x-1/2, y-1/2, z-1/2'

loop_
_atom_site_label
_atom_site_type_symbol
_atom_site_fract_x
_atom_site_fract_y
_atom_site_fract_z
_atom_site_U_iso_or_equiv
_atom_site_adp_type
_atom_site_occupancy
_atom_site_symmetry_multiplicity
_atom_site_calc_flag
_atom_site_refinement_flags
Sr1 Sr -0.02280(11) -0.7500 0.41371(5) 0.0185(3) Uani 1 2 d S
Sr2 Sr 0.30987(10) -0.7500 0.34711(4) 0.0138(3) Uani 1 2 d S
Sr3 Sr -0.32511(10) -0.7500 0.31729(5) 0.0151(3) Uani 1 2 d S
Sn4 Sn -0.06537(7) -0.2500 0.28046(3) 0.0236(4) Uani 0.825(8) 2 d SP
Bi4 Bi -0.06537(7) -0.2500 0.28046(3) 0.0236(4) Uani 0.175(8) 2 d SP
Bi5 Bi 0.44953(4) 0.2500 0.564529(17) 0.01237(19) Uani 1 2 d S
Bi6 Bi 0.23199(4) -0.2500 0.475672(18) 0.0112(2) Uani 0.866(8) 2 d SP
Sn6 Sn 0.23199(4) -0.2500 0.475672(18) 0.0112(2) Uani 0.134(8) 2 d SP
Se1 Se 0.15067(10) -0.2500 0.38826(5) 0.0112(3) Uani 1 2 d S
Se2 Se 0.49736(9) 0.2500 0.65688(4) 0.0106(3) Uani 1 2 d S
Se3 Se -0.15638(10) -0.2500 0.35817(5) 0.0130(3) Uani 1 2 d S
Se4 Se 0.30794(10) -0.2500 0.57498(5) 0.0122(3) Uani 1 2 d S
Se5 Se -0.23204(11) -0.2500 0.23516(5) 0.0161(3) Uani 1 2 d S
Se6 Se 0.38488(10) 0.2500 0.45300(5) 0.0151(3) Uani 1 2 d S
Se7 Se 0.10142(10) -0.7500 0.50619(5) 0.0139(3) Uani 1 2 d S
Se8 Se 0.05190(11) -0.7500 0.27864(6) 0.0386(5) Uani 1 2 d S

loop_
_atom_site_aniso_label
_atom_site_aniso_U_11
_atom_site_aniso_U_22
_atom_site_aniso_U_33
_atom_site_aniso_U_23
_atom_site_aniso_U_13
_atom_site_aniso_U_12
Sr1 0.0140(6) 0.0144(6) 0.0272(8) 0.000 0.0034(6) 0.000
Sr2 0.0142(6) 0.0158(6) 0.0115(7) 0.000 0.0029(5) 0.000
Sr3 0.0100(6) 0.0164(7) 0.0188(7) 0.000 -0.0053(5) 0.000
Sn4 0.0160(6) 0.0305(6) 0.0242(6) 0.000 -0.0087(4) 0.000
Bi4 0.0160(6) 0.0305(6) 0.0242(6) 0.000 -0.0087(4) 0.000
Bi5 0.0087(3) 0.0181(3) 0.0104(3) 0.000 0.00029(18) 0.000
Bi6 0.0064(3) 0.0187(4) 0.0083(3) 0.000 0.00009(19) 0.000
Sn6 0.0064(3) 0.0187(4) 0.0083(3) 0.000 0.00009(19) 0.000
Se1 0.0071(6) 0.0182(7) 0.0082(7) 0.000 0.0007(5) 0.000
Se2 0.0059(6) 0.0178(7) 0.0082(7) 0.000 -0.0011(5) 0.000
Se3 0.0054(6) 0.0241(7) 0.0096(7) 0.000 -0.0016(5) 0.000
Se4 0.0065(6) 0.0182(7) 0.0118(7) 0.000 0.0000(5) 0.000
Se5 0.0148(7) 0.0265(8) 0.0069(7) 0.000 0.0003(5) 0.000
Se6 0.0086(6) 0.0250(8) 0.0116(8) 0.000 0.0015(5) 0.000
Se7 0.0106(7) 0.0208(7) 0.0104(7) 0.000 0.0033(5) 0.000
Se8 0.0066(7) 0.0894(16) 0.0199(9) 0.000 0.0041(6) 0.000

loop_
_atom_type_symbol
_atom_type_description
_atom_type_scat_dispersion_real
_atom_type_scat_dispersion_imag
_atom_type_scat_source
Se Se -0.0929 2.2259 'International Tables Vol C Tables 4.2.6.8 and 6.1.1.4'
Sr Sr -1.5307 3.2498 'International Tables Vol C Tables 4.2.6.8 and 6.1.1.4'
Sn Sn -0.6537 1.4246 'International Tables Vol C Tables 4.2.6.8 and 6.1.1.4'
Bi Bi -4.1077 10.2566 'International Tables Vol C Tables 4.2.6.8 and 6.1.1.4'

loop_
_geom_angle_atom_site_label_1
_geom_angle_atom_site_label_2
_geom_angle_atom_site_label_3
_geom_angle
_geom_angle_site_symmetry_1
_geom_angle_site_symmetry_3
Se7 Sr1 Se1 80.55(4) . .
Se7 Sr1 Se1 80.55(4) . 1_545
Se1 Sr1 Se1 83.58(4) . 1_545
Se7 Sr1 Se3 135.76(3) . 1_545
Se1 Sr1 Se3 135.39(6) . 1_545
Se1 Sr1 Se3 79.85(3) 1_545 1_545
Se7 Sr1 Se3 135.76(3) . .
Se1 Sr1 Se3 79.85(3) . .
Se1 Sr1 Se3 135.39(6) 1_545 .
Se3 Sr1 Se3 83.58(5) 1_545 .
Se7 Sr1 Se7 63.54(4) . 5_546
Se1 Sr1 Se7 87.48(3) . 5_546
Se1 Sr1 Se7 143.96(6) 1_545 5_546
Se3 Sr1 Se7 128.04(5) 1_545 5_546
Se3 Sr1 Se7 76.32(3) . 5_546
Se7 Sr1 Se7 63.54(4) . 5_536
Se1 Sr1 Se7 143.96(6) . 5_536
Se1 Sr1 Se7 87.48(3) 1_545 5_536
Se3 Sr1 Se7 76.32(3) 1_545 5_536
Se3 Sr1 Se7 128.04(5) . 5_536
Se7 Sr1 Se7 79.55(4) 5_546 5_536
Se7 Sr1 Se4 115.84(5) . 5_546
Se1 Sr1 Se4 136.56(3) . 5_546
Se1 Sr1 Se4 136.56(3) 1_545 5_546
Se3 Sr1 Se4 60.12(3) 1_545 5_546
Se3 Sr1 Se4 60.12(3) . 5_546
Se7 Sr1 Se4 68.32(4) 5_546 5_546
Se7 Sr1 Se4 68.32(4) 5_536 5_546
Se7 Sr1 Bi6 71.07(4) . 5_546
Se1 Sr1 Bi6 129.40(3) . 5_546
Se1 Sr1 Bi6 129.40(3) 1_545 5_546
Se3 Sr1 Bi6 92.13(4) 1_545 5_546
Se3 Sr1 Bi6 92.13(4) . 5_546
Se7 Sr1 Bi6 42.53(2) 5_546 5_546
Se7 Sr1 Bi6 42.53(2) 5_536 5_546
Se4 Sr1 Bi6 44.77(3) 5_546 5_546
Se7 Sr1 Sr1 90.0 . 1_565
Se1 Sr1 Sr1 48.21(2) . 1_565
Se1 Sr1 Sr1 131.79(2) 1_545 1_565
Se3 Sr1 Sr1 131.79(2) 1_545 1_565
Se3 Sr1 Sr1 48.21(2) . 1_565
Se7 Sr1 Sr1 50.22(2) 5_546 1_565
Se7 Sr1 Sr1 129.78(2) 5_536 1_565
Se4 Sr1 Sr1 90.0 5_546 1_565
Bi6 Sr1 Sr1 90.0 5_546 1_565
Se7 Sr1 Sr1 90.0 . 1_545
Se1 Sr1 Sr1 131.79(2) . 1_545
Se1 Sr1 Sr1 48.21(2) 1_545 1_545
Se3 Sr1 Sr1 48.21(2) 1_545 1_545
Se3 Sr1 Sr1 131.79(2) . 1_545
Se7 Sr1 Sr1 129.78(2) 5_546 1_545
Se7 Sr1 Sr1 50.22(2) 5_536 1_545
Se4 Sr1 Sr1 90.0 5_546 1_545
Bi6 Sr1 Sr1 90.0 5_546 1_545
Sr1 Sr1 Sr1 180.00(8) 1_565 1_545
Se7 Sr1 Sr2 83.25(4) . .
Se1 Sr1 Sr2 42.13(2) . .
Se1 Sr1 Sr2 42.13(2) 1_545 .
Se3 Sr1 Sr2 106.82(4) 1_545 .
Se3 Sr1 Sr2 106.82(4) . .
Se7 Sr1 Sr2 124.71(4) 5_546 .
Se7 Sr1 Sr2 124.71(4) 5_536 .
Se4 Sr1 Sr2 160.91(5) 5_546 .
Bi6 Sr1 Sr2 154.32(4) 5_546 .
Sr1 Sr1 Sr2 90.0 1_565 .
Sr1 Sr1 Sr2 90.0 1_545 .
Se1 Sr2 Se1 83.15(4) 1_545 .
Se1 Sr2 Se6 80.64(4) 1_545 1_545
Se1 Sr2 Se6 80.64(4) . 1_545
Se1 Sr2 Se5 74.63(3) 1_545 6_646
Se1 Sr2 Se5 127.00(5) . 6_646
Se6 Sr2 Se5 138.99(2) 1_545 6_646
Se1 Sr2 Se5 127.00(5) 1_545 6_656
Se1 Sr2 Se5 74.63(3) . 6_656
Se6 Sr2 Se5 138.99(2) 1_545 6_656
Se5 Sr2 Se5 81.57(4) 6_646 6_656
Se1 Sr2 Se2 159.30(6) 1_545 5_656
Se1 Sr2 Se2 94.50(2) . 5_656
Se6 Sr2 Se2 78.70(4) 1_545 5_656
Se5 Sr2 Se2 121.57(5) 6_646 5_656
Se5 Sr2 Se2 71.33(3) 6_656 5_656
Se1 Sr2 Se2 94.50(2) 1_545 5_646
Se1 Sr2 Se2 159.30(6) . 5_646
Se6 Sr2 Se2 78.70(4) 1_545 5_646
Se5 Sr2 Se2 71.33(3) 6_646 5_646
Se5 Sr2 Se2 121.57(5) 6_656 5_646
Se2 Sr2 Se2 80.45(4) 5_656 5_646
Se1 Sr2 Sr2 48.43(2) 1_545 1_545
Se1 Sr2 Sr2 131.57(2) . 1_545
Se6 Sr2 Sr2 90.0 1_545 1_545
Se5 Sr2 Sr2 49.21(2) 6_646 1_545
Se5 Sr2 Sr2 130.79(2) 6_656 1_545
Se2 Sr2 Sr2 130.22(2) 5_656 1_545
Se2 Sr2 Sr2 49.78(2) 5_646 1_545
Se1 Sr2 Sr2 131.57(2) 1_545 1_565
Se1 Sr2 Sr2 48.43(2) . 1_565
Se6 Sr2 Sr2 90.0 1_545 1_565
Se5 Sr2 Sr2 130.79(2) 6_646 1_565
Se5 Sr2 Sr2 49.21(2) 6_656 1_565
Se2 Sr2 Sr2 49.78(2) 5_656 1_565
Se2 Sr2 Sr2 130.22(2) 5_646 1_565
Sr2 Sr2 Sr2 180.00(10) 1_545 1_565
Se1 Sr2 Sr1 41.92(2) 1_545 .
Se1 Sr2 Sr1 41.92(2) . .
Se6 Sr2 Sr1 83.36(4) 1_545 .
Se5 Sr2 Sr1 98.59(4) 6_646 .
Se5 Sr2 Sr1 98.59(4) 6_656 .
Se2 Sr2 Sr1 135.26(3) 5_656 .
Se2 Sr2 Sr1 135.26(3) 5_646 .
Sr2 Sr2 Sr1 90.0 1_545 .
Sr2 Sr2 Sr1 90.0 1_565 .
Se4 Sr3 Se2 79.25(4) 5_546 5_546
Se4 Sr3 Se2 79.25(4) 5_546 5_556
Se2 Sr3 Se2 83.85(4) 5_546 5_556
Se4 Sr3 Se8 154.30(6) 5_546 6_556
Se2 Sr3 Se8 81.71(4) 5_546 6_556
Se2 Sr3 Se8 81.71(4) 5_556 6_556
Se4 Sr3 Se3 65.78(4) 5_546 .
Se2 Sr3 Se3 144.95(6) 5_546 .
Se2 Sr3 Se3 87.32(3) 5_556 .
Se8 Sr3 Se3 130.40(4) 6_556 .
Se4 Sr3 Se3 65.78(4) 5_546 1_545
Se2 Sr3 Se3 87.32(3) 5_546 1_545
Se2 Sr3 Se3 144.95(6) 5_556 1_545
Se8 Sr3 Se3 130.40(4) 6_556 1_545
Se3 Sr3 Se3 80.73(4) . 1_545
Se4 Sr3 Se5 132.31(3) 5_546 1_545
Se2 Sr3 Se5 90.05(3) 5_546 1_545
Se2 Sr3 Se5 146.10(5) 5_556 1_545
Se8 Sr3 Se5 64.40(4) 6_556 1_545
Se3 Sr3 Se5 114.81(5) . 1_545
Se3 Sr3 Se5 67.41(3) 1_545 1_545
Se4 Sr3 Se5 132.31(4) 5_546 .
Se2 Sr3 Se5 146.10(5) 5_546 .
Se2 Sr3 Se5 90.05(3) 5_556 .
Se8 Sr3 Se5 64.40(4) 6_556 .
Se3 Sr3 Se5 67.41(3) . .
Se3 Sr3 Se5 114.81(5) 1_545 .
Se5 Sr3 Se5 76.69(4) 1_545 .
Se4 Sr3 Bi4 101.61(4) 5_546 1_545
Se2 Sr3 Bi4 107.153(18) 5_546 1_545
Se2 Sr3 Bi4 168.96(3) 5_556 1_545
Se8 Sr3 Bi4 100.38(4) 6_556 1_545
Se3 Sr3 Bi4 83.10(3) . 1_545
Se3 Sr3 Bi4 38.22(3) 1_545 1_545
Se5 Sr3 Bi4 37.82(3) 1_545 1_545
Se5 Sr3 Bi4 81.23(3) . 1_545
Se4 Sr3 Sr3 90.0 5_546 1_545
Se2 Sr3 Sr3 48.07(2) 5_546 1_545
Se2 Sr3 Sr3 131.93(2) 5_556 1_545
Se8 Sr3 Sr3 90.0 6_556 1_545
Se3 Sr3 Sr3 130.36(2) . 1_545
Se3 Sr3 Sr3 49.64(2) 1_545 1_545
Se5 Sr3 Sr3 51.65(2) 1_545 1_545
Se5 Sr3 Sr3 128.35(2) . 1_545
Bi4 Sr3 Sr3 59.085(11) 1_545 1_545
Se4 Sr3 Sr3 90.0 5_546 1_565
Se2 Sr3 Sr3 131.93(2) 5_546 1_565
Se2 Sr3 Sr3 48.07(2) 5_556 1_565
Se8 Sr3 Sr3 90.0 6_556 1_565
Se3 Sr3 Sr3 49.64(2) . 1_565
Se3 Sr3 Sr3 130.36(2) 1_545 1_565
Se5 Sr3 Sr3 128.35(2) 1_545 1_565
Se5 Sr3 Sr3 51.65(2) . 1_565
Bi4 Sr3 Sr3 120.915(11) 1_545 1_565
Sr3 Sr3 Sr3 180.00(10) 1_545 1_565
Se5 Sn4 Se3 93.78(5) . .
Se5 Sn4 Se8 119.18(4) . 1_565
Se3 Sn4 Se8 106.75(5) . 1_565
Se5 Sn4 Se8 119.18(4) . .
Se3 Sn4 Se8 106.75(5) . .
Se8 Sn4 Se8 108.58(6) 1_565 .
Se2 Bi5 Se4 92.38(3) . .
Se2 Bi5 Se4 92.38(3) . 1_565
Se4 Bi5 Se4 97.35(4) . 1_565
Se2 Bi5 Se6 90.25(3) . 5_666
Se4 Bi5 Se6 174.42(3) . 5_666
Se4 Bi5 Se6 87.46(3) 1_565 5_666
Se2 Bi5 Se6 90.25(3) . 5_656
Se4 Bi5 Se6 87.46(3) . 5_656
Se4 Bi5 Se6 174.42(3) 1_565 5_656
Se6 Bi5 Se6 87.60(4) 5_666 5_656
Se1 Bi6 Se7 93.43(3) . .
Se1 Bi6 Se7 93.43(3) . 1_565
Se7 Bi6 Se7 95.82(4) . 1_565
Se1 Bi6 Se6 92.91(3) . .
Se7 Bi6 Se6 173.15(4) . .
Se7 Bi6 Se6 86.37(3) 1_565 .
Se1 Bi6 Se6 92.91(3) . 1_545
Se7 Bi6 Se6 86.37(3) . 1_545
Se7 Bi6 Se6 173.15(4) 1_565 1_545
Se6 Bi6 Se6 90.74(4) . 1_545
Se1 Bi6 Se4 176.30(4) . .
Se7 Bi6 Se4 84.10(3) . .
Se7 Bi6 Se4 84.10(3) 1_565 .
Se6 Bi6 Se4 89.69(3) . .
Se6 Bi6 Se4 89.69(3) 1_545 .
Se1 Bi6 Sr1 117.32(4) . 5_546
Se7 Bi6 Sr1 51.64(2) . 5_546
Se7 Bi6 Sr1 51.64(2) 1_565 5_546
Se6 Bi6 Sr1 126.82(3) . 5_546
Se6 Bi6 Sr1 126.82(3) 1_545 5_546
Se4 Bi6 Sr1 58.98(3) . 5_546
Bi6 Se1 Sr1 93.22(4) . .
Bi6 Se1 Sr1 93.22(4) . 1_565
Sr1 Se1 Sr1 83.58(4) . 1_565
Bi6 Se1 Sr2 95.65(4) . 1_565
Sr1 Se1 Sr2 171.12(6) . 1_565
Sr1 Se1 Sr2 95.95(2) 1_565 1_565
Bi6 Se1 Sr2 95.65(4) . .
Sr1 Se1 Sr2 95.95(2) . .
Sr1 Se1 Sr2 171.12(6) 1_565 .
Sr2 Se1 Sr2 83.15(4) 1_565 .
Bi5 Se2 Sr3 94.15(4) . 5_546
Bi5 Se2 Sr3 94.15(4) . 5_556
Sr3 Se2 Sr3 83.85(4) 5_546 5_556
Bi5 Se2 Sr2 97.88(4) . 5_656
Sr3 Se2 Sr2 167.89(6) 5_546 5_656
Sr3 Se2 Sr2 96.59(2) 5_556 5_656
Bi5 Se2 Sr2 97.88(4) . 5_646
Sr3 Se2 Sr2 96.59(2) 5_546 5_646
Sr3 Se2 Sr2 167.89(6) 5_556 5_646
Sr2 Se2 Sr2 80.45(4) 5_656 5_646
Sn4 Se3 Sr1 101.43(5) . 1_565
Sn4 Se3 Sr1 101.43(5) . .
Sr1 Se3 Sr1 83.58(5) 1_565 .
Sn4 Se3 Sr3 89.29(4) . .
Sr1 Se3 Sr3 169.00(6) 1_565 .
Sr1 Se3 Sr3 96.81(2) . .
Sn4 Se3 Sr3 89.29(4) . 1_565
Sr1 Se3 Sr3 96.81(2) 1_565 1_565
Sr1 Se3 Sr3 169.00(6) . 1_565
Sr3 Se3 Sr3 80.73(4) . 1_565
Bi5 Se4 Bi5 97.35(4) . 1_545
Bi5 Se4 Bi6 96.21(4) . .
Bi5 Se4 Bi6 96.21(4) 1_545 .
Bi5 Se4 Sr3 93.52(4) . 5_546
Bi5 Se4 Sr3 93.52(4) 1_545 5_546
Bi6 Se4 Sr3 165.23(5) . 5_546
Bi5 Se4 Sr1 131.18(2) . 5_546
Bi5 Se4 Sr1 131.18(2) 1_545 5_546
Bi6 Se4 Sr1 76.25(4) . 5_546
Sr3 Se4 Sr1 88.98(5) 5_546 5_546
Sn4 Se5 Sr2 103.94(5) . 6_556
Sn4 Se5 Sr2 103.94(5) . 6_566
Sr2 Se5 Sr2 81.57(4) 6_556 6_566
Sn4 Se5 Sr3 86.44(4) . 1_565
Sr2 Se5 Sr3 168.94(6) 6_556 1_565
Sr2 Se5 Sr3 99.84(2) 6_566 1_565
Sn4 Se5 Sr3 86.44(4) . .
Sr2 Se5 Sr3 99.84(2) 6_556 .
Sr2 Se5 Sr3 168.94(6) 6_566 .
Sr3 Se5 Sr3 76.69(4) 1_565 .
Bi6 Se6 Sn6 90.74(4) . 1_565
Bi6 Se6 Bi6 90.74(4) . 1_565
Sn6 Se6 Bi6 0.00(2) 1_565 1_565
Bi6 Se6 Bi5 176.08(5) . 5_666
Sn6 Se6 Bi5 90.717(10) 1_565 5_666
Bi6 Se6 Bi5 90.717(10) 1_565 5_666
Bi6 Se6 Bi5 90.717(10) . 5_656
Sn6 Se6 Bi5 176.08(5) 1_565 5_656
Bi6 Se6 Bi5 176.08(5) 1_565 5_656
Bi5 Se6 Bi5 87.60(4) 5_666 5_656
Bi6 Se6 Sr2 90.61(4) . 1_565
Sn6 Se6 Sr2 90.61(4) 1_565 1_565
Bi6 Se6 Sr2 90.61(4) 1_565 1_565
Bi5 Se6 Sr2 93.02(4) 5_666 1_565
Bi5 Se6 Sr2 93.02(4) 5_656 1_565
Bi6 Se7 Sn6 95.82(4) . 1_545
Bi6 Se7 Bi6 95.82(4) . 1_545
Sn6 Se7 Bi6 0.00(2) 1_545 1_545
Bi6 Se7 Sr1 92.19(4) . .
Sn6 Se7 Sr1 92.19(4) 1_545 .
Bi6 Se7 Sr1 92.19(4) 1_545 .
Bi6 Se7 Sr1 85.83(2) . 5_546
Sn6 Se7 Sr1 151.26(5) 1_545 5_546
Bi6 Se7 Sr1 151.26(5) 1_545 5_546
Sr1 Se7 Sr1 116.46(4) . 5_546
Bi6 Se7 Sr1 151.26(5) . 5_536
Sn6 Se7 Sr1 85.83(2) 1_545 5_536
Bi6 Se7 Sr1 85.83(2) 1_545 5_536
Sr1 Se7 Sr1 116.46(4) . 5_536
Sr1 Se7 Sr1 79.55(4) 5_546 5_536
Bi4 Se8 Sn4 0.00(4) 1_545 1_545
Bi4 Se8 Sn4 108.58(6) 1_545 .
Sn4 Se8 Sn4 108.58(6) 1_545 .
Bi4 Se8 Sr3 107.89(5) 1_545 6_656
Sn4 Se8 Sr3 107.89(5) 1_545 6_656
Sn4 Se8 Sr3 107.89(5) . 6_656

loop_
_geom_bond_atom_site_label_1
_geom_bond_atom_site_label_2
_geom_bond_distance
_geom_bond_site_symmetry_2
Sr1 Se7 3.136(2) .
Sr1 Se1 3.1778(14) .
Sr1 Se1 3.1778(14) 1_545
Sr1 Se3 3.1778(14) 1_545
Sr1 Se3 3.1778(14) .
Sr1 Se7 3.3098(15) 5_546
Sr1 Se7 3.3098(15) 5_536
Sr1 Se4 3.7141(19) 5_546
Sr1 Bi6 4.2098(15) 5_546
Sr1 Sr1 4.2352(2) 1_565
Sr1 Sr1 4.2352(2) 1_545
Sr1 Sr2 4.7312(19) .
Sr2 Se1 3.1912(13) 1_545
Sr2 Se1 3.1912(13) .
Sr2 Se6 3.2305(19) 1_545
Sr2 Se5 3.2418(14) 6_646
Sr2 Se5 3.2417(14) 6_656
Sr2 Se2 3.2792(14) 5_656
Sr2 Se2 3.2792(14) 5_646
Sr2 Sr2 4.2352(2) 1_545
Sr2 Sr2 4.2352(2) 1_565
Sr3 Se4 3.1420(19) 5_546
Sr3 Se2 3.1692(13) 5_546
Sr3 Se2 3.1692(13) 5_556
Sr3 Se8 3.215(2) 6_556
Sr3 Se3 3.2697(14) .
Sr3 Se3 3.2697(14) 1_545
Sr3 Se5 3.4132(15) 1_545
Sr3 Se5 3.4132(15) .
Sr3 Bi4 4.1217(14) 1_545
Sr3 Sr3 4.2352(2) 1_545
Sr3 Sr3 4.2352(2) 1_565
Sn4 Se5 2.5325(16) .
Sn4 Se3 2.5504(17) .
Sn4 Se8 2.6080(10) 1_565
Sn4 Se8 2.6080(10) .
Bi5 Se2 2.7575(14) .
Bi5 Se4 2.8199(9) .
Bi5 Se4 2.8199(9) 1_565
Bi5 Se6 3.0594(10) 5_666
Bi5 Se6 3.0594(10) 5_656
Bi6 Se1 2.7531(14) .
Bi6 Se7 2.8534(10) .
Bi6 Se7 2.8534(10) 1_565
Bi6 Se6 2.9757(10) .
Bi6 Se6 2.9757(10) 1_545
Bi6 Se4 3.0525(15) .
Bi6 Sr1 4.2098(15) 5_546
Se1 Sr1 3.1778(14) 1_565
Se1 Sr2 3.1912(13) 1_565
Se2 Sr3 3.1692(13) 5_546
Se2 Sr3 3.1692(13) 5_556
Se2 Sr2 3.2792(14) 5_656
Se2 Sr2 3.2792(14) 5_646
Se3 Sr1 3.1778(14) 1_565
Se3 Sr3 3.2697(14) 1_565
Se4 Bi5 2.8199(9) 1_545
Se4 Sr3 3.1420(19) 5_546
Se4 Sr1 3.7141(19) 5_546
Se5 Sr2 3.2418(14) 6_556
Se5 Sr2 3.2418(14) 6_566
Se5 Sr3 3.4132(15) 1_565
Se6 Sn6 2.9757(10) 1_565
Se6 Bi6 2.9757(10) 1_565
Se6 Bi5 3.0594(10) 5_666
Se6 Bi5 3.0594(10) 5_656
Se6 Sr2 3.2305(19) 1_565
Se7 Sn6 2.8534(10) 1_545
Se7 Bi6 2.8534(10) 1_545
Se7 Sr1 3.3098(15) 5_546
Se7 Sr1 3.3098(15) 5_536
Se8 Bi4 2.6080(10) 1_545
Se8 Sn4 2.6080(10) 1_545
Se8 Sr3 3.215(2) 6_656
